data_2019438
loop_
_publ_author_name
'Jones, Ray'

_publ_section_title
;
 Three trithiadiazepines and a trithiatriazepine
;
_journal_coeditor_code QS3029
_journal_issue 1
_journal_name_full 'Acta Crystallographica Section C'
_journal_page_first 60
_journal_page_last 66
_journal_paper_doi 10.1107/S2053229613033287
_journal_volume 70
_journal_year 2014
_chemical_formula_iupac 'C3 H3 N3 O S3'
_chemical_formula_moiety 'C3 H3 N3 O S3'
_chemical_formula_sum 'C3 H3 N3 O S3'
_chemical_formula_weight 193.26
_chemical_melting_point 325
_chemical_name_systematic
;
7-Acetyl-1,3,5,2,4,6-trithiatriazene
;
_space_group_IT_number 14
_symmetry_cell_setting monoclinic
_symmetry_space_group_name_Hall '-P 2ybc'
_symmetry_space_group_name_H-M 'P 1 21/c 1'
_atom_sites_solution_hydrogens geom
_atom_sites_solution_primary direct
_atom_sites_solution_secondary difmap
_audit_creation_method SHELXL-97
_cell_angle_alpha 90.00
_cell_angle_beta 102.21(3)
_cell_angle_gamma 90.00
_cell_formula_units_Z 4
_cell_length_a 8.647(3)
_cell_length_b 5.8620(10)
_cell_length_c 14.674(4)
_cell_measurement_reflns_used 12
_cell_measurement_temperature 293(2)
_cell_volume 727.0(4)
_computing_cell_refinement 'Nicolet R3m software'
_computing_data_collection 'Nicolet R3m software'
_computing_data_reduction 'Nicolet R3m software'
_computing_molecular_graphics
;
OLEX2 (Dolomanov <i>et al.</i>, 2009) and
Mercury (Macrae <i>et al.</i>, 2008)
;
_computing_publication_material
;
SHELXL97 (Sheldrick, 2008), OLEX2 (Dolomanov <i>et al.</i>,
2009) and
Mercury (Macrae <i>et al.</i>, 2008)
;
_computing_structure_refinement 'SHELXL97 (Sheldrick, 2008)'
_computing_structure_solution 'SHELXS83 (Sheldrick, 1983)'
_diffrn_ambient_temperature 293(2)
_diffrn_measured_fraction_theta_full 1.000
_diffrn_measured_fraction_theta_max 1.000
_diffrn_measurement_device_type 'Nicolet R3m'
_diffrn_measurement_method 'scintillation counter'
_diffrn_radiation_monochromator graphite
_diffrn_radiation_source 'fine-focus sealed tube'
_diffrn_radiation_type CuK\a
_diffrn_radiation_wavelength 1.54178
_diffrn_reflns_av_R_equivalents 0.1074
_diffrn_reflns_av_sigmaI/netI 0.0258
_diffrn_reflns_limit_h_max 8
_diffrn_reflns_limit_h_min 0
_diffrn_reflns_limit_k_max 5
_diffrn_reflns_limit_k_min 0
_diffrn_reflns_limit_l_max 14
_diffrn_reflns_limit_l_min -14
_diffrn_reflns_number 812
_diffrn_reflns_theta_full 49.99
_diffrn_reflns_theta_max 49.99
_diffrn_reflns_theta_min 5.23
_diffrn_standards_decay_% 7
_diffrn_standards_interval_count 50
_diffrn_standards_number 2
_exptl_absorpt_coefficient_mu 8.806
_exptl_absorpt_correction_T_max 0.3400
_exptl_absorpt_correction_T_min 0.1700
_exptl_absorpt_correction_type analytical
_exptl_absorpt_process_details '(SHELXS83; Sheldrick, 1983)'
_exptl_crystal_colour yellow
_exptl_crystal_density_diffrn 1.766
_exptl_crystal_density_method 'not measured'
_exptl_crystal_description block
_exptl_crystal_F_000 392
_exptl_crystal_size_max 0.20
_exptl_crystal_size_mid 0.15
_exptl_crystal_size_min 0.15
_refine_diff_density_max 0.253
_refine_diff_density_min -0.424
_refine_ls_extinction_coef 0.074(5)
_refine_ls_extinction_expression Fc^*^=kFc[1+0.001xFc^2^\l^3^/sin(2\q)]^-1/4^
_refine_ls_extinction_method SHELXL
_refine_ls_goodness_of_fit_ref 1.159
_refine_ls_hydrogen_treatment constr
_refine_ls_matrix_type full
_refine_ls_number_parameters 93
_refine_ls_number_reflns 756
_refine_ls_number_restraints 0
_refine_ls_restrained_S_all 1.159
_refine_ls_R_factor_all 0.0389
_refine_ls_R_factor_gt 0.0387
_refine_ls_shift/su_max 0.007
_refine_ls_shift/su_mean 0.000
_refine_ls_structure_factor_coef Fsqd
_refine_ls_weighting_details 'calc w=1/[\s^2^(Fo^2^)+(0.0697P)^2^+0.6145P] where P=(Fo^2^+2Fc^2^)/3'
_refine_ls_weighting_scheme calc
_refine_ls_wR_factor_gt 0.1069
_refine_ls_wR_factor_ref 0.1072
_reflns_number_gt 743
_reflns_number_total 756
_reflns_threshold_expression I>2sigma(I)
_cod_data_source_file qs3029sup1.cif
_cod_data_source_block IV
_cod_original_cell_volume 727.0(3)
_cod_original_sg_symbol_H-M 'P 21/c'
_cod_database_code 2019438
_cod_database_fobs_code 2019438

loop_
_symmetry_equiv_pos_as_xyz
'x, y, z'
'-x, y+1/2, -z+1/2'
'-x, -y, -z'
'x, -y-1/2, z-1/2'

loop_
_atom_site_type_symbol
_atom_site_label
_atom_site_fract_x
_atom_site_fract_y
_atom_site_fract_z
_atom_site_U_iso_or_equiv
_atom_site_adp_type
_atom_site_calc_flag
_atom_site_refinement_flags
_atom_site_occupancy
_atom_site_symmetry_multiplicity
S S1 0.19281(12) 0.66362(19) 0.69467(7) 0.0459(6) Uani d . 1 1
N N2 0.0113(5) 0.7256(6) 0.6931(3) 0.0464(10) Uani d . 1 1
S S3 -0.15819(12) 0.63759(18) 0.65274(8) 0.0465(6) Uani d . 1 1
N N4 -0.1829(4) 0.4174(6) 0.5923(2) 0.0448(10) Uani d . 1 1
S S5 -0.06689(12) 0.23333(17) 0.56068(7) 0.0437(6) Uani d . 1 1
N N6 0.1163(4) 0.2709(5) 0.5892(2) 0.0404(9) Uani d . 1 1
C C7 0.2172(4) 0.4166(7) 0.6348(3) 0.0377(10) Uani d . 1 1
C C8 0.3897(5) 0.3801(8) 0.6374(3) 0.0497(12) Uani d . 1 1
C C9 0.4370(5) 0.1692(9) 0.5945(4) 0.0621(14) Uani d . 1 1
H H9A 0.5504 0.1592 0.6068 0.093 Uiso calc R 1 1
H H9B 0.3963 0.1731 0.5284 0.093 Uiso calc R 1 1
H H9C 0.3951 0.0387 0.6206 0.093 Uiso calc R 1 1
O O10 0.4841(4) 0.5238(7) 0.6742(3) 0.0762(12) Uani d . 1 1

loop_
_atom_site_aniso_label
_atom_site_aniso_U_11
_atom_site_aniso_U_22
_atom_site_aniso_U_33
_atom_site_aniso_U_12
_atom_site_aniso_U_13
_atom_site_aniso_U_23
S1 0.0418(9) 0.0408(9) 0.0533(9) -0.0069(5) 0.0063(6) -0.0117(5)
N2 0.047(2) 0.035(2) 0.057(2) -0.0019(15) 0.0114(16) -0.0052(17)
S3 0.0410(8) 0.0420(9) 0.0559(9) 0.0037(5) 0.0091(5) -0.0005(5)
N4 0.0357(19) 0.048(2) 0.049(2) -0.0015(16) 0.0052(15) 0.0040(17)
S5 0.0404(8) 0.0370(9) 0.0512(9) -0.0070(4) 0.0040(5) -0.0053(4)
N6 0.040(2) 0.035(2) 0.0465(19) 0.0006(16) 0.0106(16) -0.0023(16)
C7 0.039(2) 0.033(2) 0.040(2) -0.0025(19) 0.0054(18) -0.0021(18)
C8 0.040(3) 0.053(3) 0.056(3) -0.001(2) 0.010(2) -0.003(2)
C9 0.044(3) 0.062(3) 0.079(3) 0.011(2) 0.010(2) -0.011(3)
O10 0.0414(19) 0.074(3) 0.113(3) -0.0149(18) 0.0159(18) -0.031(2)

loop_
_atom_type_symbol
_atom_type_description
_atom_type_scat_dispersion_real
_atom_type_scat_dispersion_imag
_atom_type_scat_source
C C 0.0181 0.0091 'International Tables Vol C Tables 4.2.6.8 and 6.1.1.4'
H H 0.0000 0.0000 'International Tables Vol C Tables 4.2.6.8 and 6.1.1.4'
N N 0.0311 0.0180 'International Tables Vol C Tables 4.2.6.8 and 6.1.1.4'
O O 0.0492 0.0322 'International Tables Vol C Tables 4.2.6.8 and 6.1.1.4'
S S 0.3331 0.5567 'International Tables Vol C Tables 4.2.6.8 and 6.1.1.4'

loop_
_geom_angle_atom_site_label_1
_geom_angle_atom_site_label_2
_geom_angle_atom_site_label_3
_geom_angle
N2 S1 C7 113.93(18)
S3 N2 S1 140.7(2)
N2 S3 N4 119.95(19)
S3 N4 S5 134.7(2)
N6 S5 N4 119.12(18)
C7 N6 S5 139.5(3)
N6 C7 C8 118.3(4)
N6 C7 S1 132.1(3)
C8 C7 S1 109.6(3)
O10 C8 C9 123.1(4)
O10 C8 C7 118.8(4)
C9 C8 C7 118.1(4)
C8 C9 H9A 109.5
C8 C9 H9B 109.5
H9A C9 H9B 109.5
C8 C9 H9C 109.5
H9A C9 H9C 109.5
H9B C9 H9C 109.5

loop_
_geom_bond_atom_site_label_1
_geom_bond_atom_site_label_2
_geom_bond_distance
S1 N2 1.606(4)
S1 C7 1.729(4)
N2 S3 1.548(4)
S3 N4 1.555(4)
N4 S5 1.607(4)
S5 N6 1.566(4)
N6 C7 1.301(5)
C7 C8 1.499(6)
C8 O10 1.217(5)
C8 C9 1.483(7)
C9 H9A 0.9600
C9 H9B 0.9600
C9 H9C 0.9600

loop_
_geom_torsion_atom_site_label_1
_geom_torsion_atom_site_label_2
_geom_torsion_atom_site_label_3
_geom_torsion_atom_site_label_4
_geom_torsion
C7 S1 N2 S3 -1.5(5)
S1 N2 S3 N4 0.3(5)
N2 S3 N4 S5 3.1(4)
S3 N4 S5 N6 -3.4(4)
N4 S5 N6 C7 0.1(5)
S5 N6 C7 C8 -176.2(3)
S5 N6 C7 S1 1.8(7)
N2 S1 C7 N6 -0.4(5)
N2 S1 C7 C8 177.7(3)
N6 C7 C8 O10 174.9(4)
S1 C7 C8 O10 -3.5(5)
N6 C7 C8 C9 -5.1(6)
S1 C7 C8 C9 176.5(3)
